data_2200708
loop_
_publ_author_name
'Blake, Alexander J.'
'Hyde, Timothy I.'
'Schr\"oder, Martin'

_publ_section_title
;<i>trans</i>-Dichloro(<i>meso</i>-2,3,7,11,12-pentamethyl-3,7,11,17-tetraazabicyclo[11.3.1]heptadeca-1(17),13,15-triene-\k^4^<i>N</i>^3,7,11,17^)rhodium(III)
 hexafluorophosphate
;
_journal_issue 10
_journal_name_full 'Acta Crystallographica Section E'
_journal_page_first m459
_journal_page_last m461
_journal_paper_doi 10.1107/S1600536801014568
_journal_volume 57
_journal_year 2001
_chemical_formula_iupac '[Rh Cl2 (C18 H32 N4)] P F6'
_chemical_formula_moiety 'C18 H32 Cl2 N4 Rh 1+, P F6 1-'
_chemical_formula_sum 'C18 H32 Cl2 F6 N4 P Rh'
_chemical_formula_weight 623.26
_chemical_name_systematic
;
trans-Dichloro(meso-2,3,7,11,12-pentamethyl-3,7,11,17-tetra-
azabicyclo[11.3.1]heptadeca-1(17),13,15-triene-\k^4^N^3,7,11,17^)rhodium(III)
hexafluorphosphate
;
_space_group_IT_number 2
_symmetry_cell_setting triclinic
_symmetry_space_group_name_Hall '-P 1'
_symmetry_space_group_name_H-M 'P -1'
_audit_creation_method SHELXL
_cell_angle_alpha 74.22(5)
_cell_angle_beta 86.26(5)
_cell_angle_gamma 84.67(5)
_cell_formula_units_Z 2
_cell_length_a 7.949(5)
_cell_length_b 11.067(5)
_cell_length_c 14.116(5)
_cell_measurement_reflns_used 19
_cell_measurement_temperature 293(2)
_cell_measurement_theta_max 13
_cell_measurement_theta_min 12
_cell_volume 1188.8(11)
_computing_cell_refinement 'CAD-4 Software'
_computing_data_collection 'CAD-4 Software (Enraf-Nonius, 1989)'
_computing_data_reduction 'CADABS (Gould & Smith, 1986)'
_computing_molecular_graphics 'SHELXTL/PC (Sheldrick, 1994)'
_computing_publication_material 'SHELXL97 and PLATON (Spek, 2001)'
_computing_structure_refinement 'SHELXL97 (Sheldrick, 1997)'
_computing_structure_solution 'SHELX76 (Sheldrick, 1976)'
_diffrn_ambient_temperature 293(2)
_diffrn_measured_fraction_theta_full .998
_diffrn_measured_fraction_theta_max .998
_diffrn_measurement_device 'Enraf-Nonius CAD-4'
_diffrn_measurement_method \w-2\q
_diffrn_radiation_monochromator graphite
_diffrn_radiation_source 'fine-focus sealed tube'
_diffrn_radiation_type MoK\a
_diffrn_radiation_wavelength .71073
_diffrn_reflns_av_R_equivalents .00
_diffrn_reflns_av_sigmaI/netI .00
_diffrn_reflns_limit_h_max 8
_diffrn_reflns_limit_h_min -8
_diffrn_reflns_limit_k_max 11
_diffrn_reflns_limit_k_min -11
_diffrn_reflns_limit_l_max 15
_diffrn_reflns_limit_l_min 0
_diffrn_reflns_number 3098
_diffrn_reflns_theta_full 22.47
_diffrn_reflns_theta_max 22.47
_diffrn_reflns_theta_min 2.10
_diffrn_standards_decay_% 3
_diffrn_standards_interval_count 60
_diffrn_standards_number 2
_exptl_absorpt_coefficient_mu 1.072
_exptl_absorpt_correction_T_max .898
_exptl_absorpt_correction_T_min .448
_exptl_absorpt_correction_type '\y scans; refdelf'
_exptl_absorpt_process_details '(North et al., 1968; Walker & Stuart, 1983)'
_exptl_crystal_colour yellow
_exptl_crystal_density_diffrn 1.741
_exptl_crystal_density_meas ?
_exptl_crystal_description lath
_exptl_crystal_F_000 632
_exptl_crystal_size_max .5
_exptl_crystal_size_mid .2
_exptl_crystal_size_min .1
_refine_diff_density_max 1.92
_refine_diff_density_min -1.77
_refine_ls_extinction_method none
_refine_ls_goodness_of_fit_ref .996
_refine_ls_hydrogen_treatment constr
_refine_ls_matrix_type full
_refine_ls_number_parameters 325
_refine_ls_number_reflns 3094
_refine_ls_number_restraints 360
_refine_ls_restrained_S_all .979
_refine_ls_R_factor_all .0934
_refine_ls_R_factor_gt .0649
_refine_ls_shift/su_max .003
_refine_ls_shift/su_mean .000
_refine_ls_structure_factor_coef Fsqd
_refine_ls_weighting_details 'calc w = 1/[\s^2^(Fo^2^)+(0.149P)^2^] where P = (Fo^2^+2Fc^2^)/3'
_refine_ls_weighting_scheme calc
_refine_ls_wR_factor_ref .1820
_reflns_number_gt 2378
_reflns_number_total 3098
_reflns_threshold_expression I>2\s(I)
_cod_data_source_file ob6068.cif
_cod_data_source_block 1
_cod_depositor_comments
;
The following automatic conversions were performed:
'_symmetry_cell_setting' value 'Triclinic' changed to 'triclinic'
according to '/home/saulius/struct/CIF-dictionaries/cif_core.dic'
dictionary named 'cif_core.dic' version 2.4.1 from 2010-06-29.

Automatic conversion script
Id: cif_fix_enum 1527 2010-12-29 10:47:43Z saulius 

The following automatic conversions were performed:

'_symmetry_cell_setting' value 'Triclinic' changed to 'triclinic'
according to /home/saulius/struct/CIF-dictionaries/cif_core.dic
dictionary named 'cif_core.dic' version 2.4.1 from 2010-06-29.

Automatic conversion script
Id: cif_fix_values 1715 2011-07-08 13:25:40Z adriana 

The following automatic conversions were performed:

'_exptl_crystal_density_meas' value 'not measured' was changed to '?'
- the value is perceived as not measured.

Automatic conversion script
Id: cif_fix_values 3008 2015-01-20 13:52:24Z robertas 
;
_cod_original_cell_volume 1188.7(10)
_cod_database_code 2200708
_cod_database_fobs_code 2200708

loop_
_symmetry_equiv_pos_as_xyz
'x, y, z'
'-x, -y, -z'

loop_
_atom_site_label
_atom_site_fract_x
_atom_site_fract_y
_atom_site_fract_z
_atom_site_U_iso_or_equiv
_atom_site_adp_type
_atom_site_calc_flag
_atom_site_refinement_flags
_atom_site_occupancy
_atom_site_disorder_assembly
_atom_site_disorder_group
_atom_site_type_symbol
Rh .09546(7) .23461(6) .21425(5) .0284(3) Uani d U 1 . . Rh
Cl1 .2853(3) .1324(2) .33661(18) .0466(6) Uani d U 1 . . Cl
Cl2 -.1108(3) .3363(2) .10132(18) .0469(6) Uani d U 1 . . Cl
N3 .1235(9) .4127(7) .2420(6) .0413(16) Uani d U 1 . . N
N7 .2980(8) .2396(7) .1060(6) .0447(17) Uani d U 1 . . N
N11 .0066(9) .0580(7) .2113(6) .0420(16) Uani d U 1 . . N
N17 -.0790(8) .2230(7) .3208(5) .0344(15) Uani d U 1 . . N
C1 -.1075(11) .3213(8) .3597(7) .044(2) Uani d U 1 . . C
C2 .0294(13) .4128(9) .3393(8) .052(2) Uani d U 1 . . C
H2 -.0280 .4971 .3310 .062 Uiso calc R 1 . . H
C2A .1309(17) .3866(11) .4284(9) .073(3) Uani d U 1 . . C
H2A1 .2170 .4448 .4171 .110 Uiso calc R 1 . . H
H2A2 .1827 .3021 .4421 .110 Uiso calc R 1 . . H
H2A3 .0585 .3958 .4835 .110 Uiso calc R 1 . . H
C3N .0398(14) .5275(9) .1698(9) .058(3) Uani d U 1 . . C
H3N1 -.0781 .5166 .1674 .087 Uiso calc R 1 . . H
H3N2 .0929 .5366 .1054 .087 Uiso calc R 1 . . H
H3N3 .0520 .6015 .1910 .087 Uiso calc R 1 . . H
C4 .3075(13) .4366(10) .2398(8) .056(2) Uani d U 1 . . C
H4A .3626 .3728 .2923 .067 Uiso calc R 1 . . H
H4B .3158 .5177 .2524 .067 Uiso calc R 1 . . H
C5 .3994(12) .4356(10) .1433(9) .062(3) Uani d U 1 . . C
H5A .3297 .4841 .0900 .074 Uiso calc R 1 . . H
H5B .5029 .4772 .1387 .074 Uiso calc R 1 . . H
C6 .4430(11) .3071(11) .1291(9) .059(3) Uani d U 1 . . C
H6A .4940 .2545 .1884 .071 Uiso calc R 1 . . H
H6B .5282 .3140 .0759 .071 Uiso calc R 1 . . H
C7N .2509(13) .3016(11) .0029(7) .061(3) Uani d U 1 . . C
H7NA .2014 .3853 -.0015 .091 Uiso calc R 1 . . H
H7NB .1707 .2539 -.0163 .091 Uiso calc R 1 . . H
H7NC .3501 .3055 -.0400 .091 Uiso calc R 1 . . H
C8 .3750(12) .1091(10) .1117(9) .060(3) Uani d U 1 . . C
H8A .4341 .0790 .1727 .072 Uiso calc R 1 . . H
H8B .4592 .1146 .0581 .072 Uiso calc R 1 . . H
C9 .2582(14) .0116(11) .1074(9) .067(3) Uani d U 1 . . C
H9A .1843 .0470 .0529 .080 Uiso calc R 1 . . H
H9B .3254 -.0597 .0933 .080 Uiso calc R 1 . . H
C10 .1506(14) -.0353(9) .1994(9) .057(2) Uani d U 1 . . C
H10A .1057 -.1131 .1977 .069 Uiso calc R 1 . . H
H10B .2207 -.0535 .2561 .069 Uiso calc R 1 . . H
C11N -.1140(14) .0651(10) .1309(9) .062(3) Uani d U 1 . . C
H111 -.2084 .1242 .1355 .094 Uiso calc R 1 . . H
H112 -.1536 -.0165 .1386 .094 Uiso calc R 1 . . H
H113 -.0564 .0919 .0677 .094 Uiso calc R 1 . . H
C12 -.0983(12) .0120(9) .3079(8) .049(2) Uani d U 1 . . C
H12 -.1951 -.0266 .2919 .059 Uiso calc R 1 . . H
C12A -.0088(14) -.0868(9) .3910(8) .061(3) Uani d U 1 . . C
H121 .0367 -.1571 .3672 .091 Uiso calc R 1 . . H
H122 -.0882 -.1151 .4450 .091 Uiso calc R 1 . . H
H123 .0813 -.0503 .4128 .091 Uiso calc R 1 . . H
C13 -.1693(10) .1245(9) .3439(7) .0420(19) Uani d U 1 . . C
C14 -.3077(12) .1216(11) .4091(8) .062(3) Uani d U 1 . . C
H14 -.3725 .0525 .4268 .074 Uiso calc R 1 . . H
C15 -.3471(12) .2223(12) .4469(8) .061(3) Uani d U 1 . . C
H15 -.4432 .2236 .4879 .074 Uiso calc R 1 . . H
C16 -.2456(13) .3232(11) .4248(8) .060(3) Uani d U 1 . . C
H16 -.2697 .3900 .4530 .072 Uiso calc R 1 . . H
P .4075(3) .2810(2) .7110(2) .0533(7) Uani d DU 1 . . P
F1 .3713(8) .4012(6) .7469(6) .102(3) Uani d DU 1 A . F
F2 .483(3) .3606(9) .6136(8) .185(12) Uani d PDU .50 A 1 F
F3 .5818(13) .2598(12) .7555(16) .196(12) Uani d PDU .50 A 1 F
F4 .2326(15) .3034(14) .6664(16) .157(11) Uani d PDU .50 A 1 F
F5 .332(3) .2024(9) .8085(8) .168(11) Uani d PDU .50 A 1 F
F2' .450(3) .2057(11) .8163(7) .205(13) Uani d PDU .50 A 2 F
F3' .2197(11) .2543(14) .7345(17) .155(11) Uani d PDU .50 A 2 F
F4' .5934(10) .3083(14) .6880(15) .115(8) Uani d PDU .50 A 2 F
F5' .364(3) .3566(13) .6064(6) .154(9) Uani d PDU .50 A 2 F
F6 .4437(10) .1610(6) .6750(7) .137(4) Uani d DU 1 A . F

loop_
_atom_site_aniso_label
_atom_site_aniso_U_11
_atom_site_aniso_U_22
_atom_site_aniso_U_33
_atom_site_aniso_U_12
_atom_site_aniso_U_13
_atom_site_aniso_U_23
Rh .0221(4) .0299(4) .0347(5) -.0043(3) .0019(3) -.0112(3)
Cl1 .0393(12) .0457(13) .0563(16) .0019(10) -.0134(11) -.0153(12)
Cl2 .0362(11) .0530(14) .0478(15) -.0005(10) -.0068(10) -.0072(11)
N3 .042(4) .038(4) .046(4) -.010(3) .002(3) -.014(3)
N7 .032(3) .057(4) .047(4) -.007(3) .013(3) -.018(4)
N11 .042(4) .035(4) .053(4) -.003(3) -.008(3) -.017(3)
N17 .024(3) .041(4) .040(4) -.006(3) .004(3) -.014(3)
C1 .045(5) .038(5) .039(5) .010(3) .006(4) -.001(4)
C2 .064(6) .039(5) .058(5) -.001(4) .007(4) -.026(4)
C2A .099(9) .073(8) .058(6) -.028(7) .001(6) -.029(6)
C3N .072(6) .034(5) .069(7) -.002(4) -.002(5) -.014(5)
C4 .054(5) .055(6) .067(7) -.032(4) .000(4) -.022(5)
C5 .044(5) .064(6) .080(8) -.028(5) .009(5) -.019(6)
C6 .028(4) .079(6) .072(7) -.011(4) .007(4) -.023(6)
C7N .052(6) .092(8) .035(5) -.002(5) .016(4) -.017(5)
C8 .043(5) .070(6) .069(8) .015(4) .005(5) -.029(5)
C9 .070(7) .065(6) .073(8) .015(5) .000(5) -.040(6)
C10 .074(6) .031(5) .073(7) .008(4) -.009(5) -.026(5)
C11N .063(6) .057(7) .071(7) -.010(5) -.028(5) -.017(6)
C12 .042(5) .040(5) .063(6) -.019(4) -.011(4) -.003(4)
C12A .075(7) .045(6) .059(7) -.011(5) -.011(5) -.002(5)
C13 .032(4) .052(5) .036(5) -.011(3) .000(3) .000(4)
C14 .039(5) .070(7) .067(8) -.012(4) .007(4) -.002(5)
C15 .031(5) .095(7) .049(7) .001(4) .013(4) -.009(5)
C16 .048(5) .077(7) .054(7) .014(4) .007(4) -.024(6)
P .0528(15) .0430(15) .067(2) -.0049(11) .0085(13) -.0223(13)
F1 .082(5) .090(5) .166(8) -.006(4) -.005(5) -.090(5)
F2 .31(3) .105(12) .124(15) -.08(2) .128(17) -.024(11)
F3 .101(10) .034(9) .44(4) -.004(7) -.145(16) -.013(14)
F4 .116(14) .15(2) .25(3) .031(11) -.109(17) -.119(19)
F5 .29(3) .169(14) .072(11) -.17(2) .051(12) -.035(9)
F2' .26(3) .218(17) .069(8) .15(2) .036(12) .013(8)
F3' .071(9) .105(15) .32(3) -.043(9) .093(15) -.131(19)
F4' .046(6) .088(15) .22(2) -.011(7) .005(9) -.061(15)
F5' .154(18) .211(16) .073(8) .087(18) -.026(11) -.027(8)
F6 .124(6) .083(5) .234(10) -.029(4) .073(7) -.105(6)

loop_
_atom_type_symbol
_atom_type_description
_atom_type_scat_dispersion_real
_atom_type_scat_dispersion_imag
_atom_type_scat_source
C C .0033 .0016 'International Tables Vol C Tables 4.2.6.8 and 6.1.1.4'
H H .0000 .0000 'International Tables Vol C Tables 4.2.6.8 and 6.1.1.4'
N N .0061 .0033 'International Tables Vol C Tables 4.2.6.8 and 6.1.1.4'
Cl Cl .1484 .1585 'International Tables Vol C Tables 4.2.6.8 and 6.1.1.4'
P P .1023 .0942 'International Tables Vol C Tables 4.2.6.8 and 6.1.1.4'
F F .0171 .0103 'International Tables Vol C Tables 4.2.6.8 and 6.1.1.4'
Rh Rh -1.1178 .9187 'International Tables Vol C Tables 4.2.6.8 and 6.1.1.4'

loop_
_geom_angle_atom_site_label_1
_geom_angle_atom_site_label_2
_geom_angle_atom_site_label_3
_geom_angle
_geom_angle_publ_flag
Cl1 Rh Cl2 175.61(8) yes
Cl1 Rh N3 91.1(2) yes
Cl1 Rh N7 88.9(2) yes
Cl1 Rh N11 91.3(2) yes
Cl1 Rh N17 86.9(2) yes
Cl2 Rh N3 88.3(2) yes
Cl2 Rh N7 95.4(2) yes
Cl2 Rh N11 88.2(2) yes
Cl2 Rh N17 88.7(2) yes
N3 Rh N7 97.9(3) yes
N3 Rh N11 164.5(3) yes
N3 Rh N17 82.5(3) yes
N7 Rh N11 97.5(3) yes
N7 Rh N17 175.9(3) yes
N11 Rh N17 82.3(3) yes
C4 N3 C2 113.8(8) ?
C4 N3 C3N 105.9(7) ?
C2 N3 C3N 103.1(7) ?
C4 N3 Rh 111.0(6) ?
C2 N3 Rh 107.3(5) ?
C3N N3 Rh 115.7(6) ?
C7N N7 C8 108.8(8) ?
C7N N7 C6 107.9(8) ?
C8 N7 C6 103.9(7) ?
C7N N7 Rh 114.9(6) ?
C8 N7 Rh 110.4(6) ?
C6 N7 Rh 110.3(6) ?
C10 N11 C11N 106.6(8) ?
C10 N11 C12 112.4(7) ?
C11N N11 C12 104.5(7) ?
C10 N11 Rh 111.5(6) ?
C11N N11 Rh 115.5(6) ?
C12 N11 Rh 106.4(5) ?
C13 N17 C1 124.2(8) ?
C13 N17 Rh 118.1(6) ?
C1 N17 Rh 117.5(6) ?
N17 C1 C16 118.5(9) ?
N17 C1 C2 116.1(8) ?
C16 C1 C2 124.9(9) ?
C2A C2 C1 108.4(9) ?
C2A C2 N3 117.6(9) ?
C1 C2 N3 110.1(8) ?
C2A C2 H2 106.7 ?
C1 C2 H2 106.7 ?
N3 C2 H2 106.7 ?
C2 C2A H2A1 109.5 ?
C2 C2A H2A2 109.5 ?
H2A1 C2A H2A2 109.5 ?
C2 C2A H2A3 109.5 ?
H2A1 C2A H2A3 109.5 ?
H2A2 C2A H2A3 109.5 ?
N3 C3N H3N1 109.5 ?
N3 C3N H3N2 109.5 ?
H3N1 C3N H3N2 109.5 ?
N3 C3N H3N3 109.5 ?
H3N1 C3N H3N3 109.5 ?
H3N2 C3N H3N3 109.5 ?
N3 C4 C5 113.2(8) ?
N3 C4 H4A 108.9 ?
C5 C4 H4A 108.9 ?
N3 C4 H4B 108.9 ?
C5 C4 H4B 108.9 ?
H4A C4 H4B 107.7 ?
C6 C5 C4 114.5(9) ?
C6 C5 H5A 108.6 ?
C4 C5 H5A 108.6 ?
C6 C5 H5B 108.6 ?
C4 C5 H5B 108.6 ?
H5A C5 H5B 107.6 ?
C5 C6 N7 116.8(8) ?
C5 C6 H6A 108.1 ?
N7 C6 H6A 108.1 ?
C5 C6 H6B 108.1 ?
N7 C6 H6B 108.1 ?
H6A C6 H6B 107.3 ?
N7 C7N H7NA 109.5 ?
N7 C7N H7NB 109.5 ?
H7NA C7N H7NB 109.5 ?
N7 C7N H7NC 109.5 ?
H7NA C7N H7NC 109.5 ?
H7NB C7N H7NC 109.5 ?
N7 C8 C9 117.5(8) ?
N7 C8 H8A 107.9 ?
C9 C8 H8A 107.9 ?
N7 C8 H8B 107.9 ?
C9 C8 H8B 107.9 ?
H8A C8 H8B 107.2 ?
C10 C9 C8 115.1(10) ?
C10 C9 H9A 108.5 ?
C8 C9 H9A 108.5 ?
C10 C9 H9B 108.5 ?
C8 C9 H9B 108.5 ?
H9A C9 H9B 107.5 ?
N11 C10 C9 112.6(8) ?
N11 C10 H10A 109.1 ?
C9 C10 H10A 109.1 ?
N11 C10 H10B 109.1 ?
C9 C10 H10B 109.1 ?
H10A C10 H10B 107.8 ?
N11 C11N H111 109.5 ?
N11 C11N H112 109.5 ?
H111 C11N H112 109.5 ?
N11 C11N H113 109.5 ?
H111 C11N H113 109.5 ?
H112 C11N H113 109.5 ?
C13 C12 C12A 110.2(9) ?
C13 C12 N11 109.3(7) ?
C12A C12 N11 116.3(8) ?
C13 C12 H12 106.8 ?
C12A C12 H12 106.8 ?
N11 C12 H12 106.8 ?
C12 C12A H121 109.5 ?
C12 C12A H122 109.5 ?
H121 C12A H122 109.5 ?
C12 C12A H123 109.5 ?
H121 C12A H123 109.5 ?
H122 C12A H123 109.5 ?
N17 C13 C14 119.4(10) ?
N17 C13 C12 116.5(8) ?
C14 C13 C12 123.5(9) ?
C15 C14 C13 118.6(10) ?
C15 C14 H14 120.7 ?
C13 C14 H14 120.7 ?
C14 C15 C16 121.0(9) ?
C14 C15 H15 119.5 ?
C16 C15 H15 119.5 ?
C1 C16 C15 118.2(10) ?
C1 C16 H16 120.9 ?
C15 C16 H16 120.9 ?
F3 P F5 90.1(4) ?
F5' P F4' 90.0(4) ?
F3 P F2 89.9(4) ?
F5 P F2 179.6(5) ?
F3 P F1 89.7(3) ?
F5' P F1 90.1(5) ?
F5 P F1 90.1(4) ?
F4' P F1 90.9(4) ?
F2 P F1 89.5(3) ?
F3 P F6 90.4(3) ?
F5' P F6 89.8(6) ?
F5 P F6 89.9(3) ?
F4' P F6 89.2(5) ?
F2 P F6 90.5(4) ?
F1 P F6 179.9(5) ?
F3 P F4 179.5(4) ?
F5 P F4 90.1(4) ?
F2 P F4 89.9(4) ?
F1 P F4 89.9(4) ?
F6 P F4 90.1(3) ?
F5' P F2' 179.6(6) ?
F4' P F2' 90.1(4) ?
F1 P F2' 89.6(4) ?
F6 P F2' 90.5(6) ?
F5' P F3' 90.0(4) ?
F4' P F3' 179.6(6) ?
F1 P F3' 88.7(4) ?
F6 P F3' 91.3(5) ?
F2' P F3' 89.9(4) ?

loop_
_geom_bond_atom_site_label_1
_geom_bond_atom_site_label_2
_geom_bond_site_symmetry_2
_geom_bond_distance
_geom_bond_publ_flag
Rh Cl1 . 2.345(3) yes
Rh Cl2 . 2.349(3) yes
Rh N3 . 2.145(7) yes
Rh N7 . 2.140(7) yes
Rh N11 . 2.150(7) yes
Rh N17 . 1.964(7) yes
N3 C4 . 1.507(12) ?
N3 C2 . 1.521(13) ?
N3 C3N . 1.524(12) ?
N7 C7N . 1.486(13) ?
N7 C8 . 1.499(12) ?
N7 C6 . 1.528(12) ?
N11 C10 . 1.501(12) ?
N11 C11N . 1.514(12) ?
N11 C12 . 1.539(13) ?
N17 C13 . 1.316(11) ?
N17 C1 . 1.342(11) ?
C1 C16 . 1.387(13) ?
C1 C2 . 1.516(14) ?
C2 C2A . 1.485(16) ?
C2 H2 . .9800 ?
C2A H2A1 . .9600 ?
C2A H2A2 . .9600 ?
C2A H2A3 . .9600 ?
C3N H3N1 . .9600 ?
C3N H3N2 . .9600 ?
C3N H3N3 . .9600 ?
C4 C5 . 1.507(15) ?
C4 H4A . .9700 ?
C4 H4B . .9700 ?
C5 C6 . 1.495(15) ?
C5 H5A . .9700 ?
C5 H5B . .9700 ?
C6 H6A . .9700 ?
C6 H6B . .9700 ?
C7N H7NA . .9600 ?
C7N H7NB . .9600 ?
C7N H7NC . .9600 ?
C8 C9 . 1.503(16) ?
C8 H8A . .9700 ?
C8 H8B . .9700 ?
C9 C10 . 1.504(16) ?
C9 H9A . .9700 ?
C9 H9B . .9700 ?
C10 H10A . .9700 ?
C10 H10B . .9700 ?
C11N H111 . .9600 ?
C11N H112 . .9600 ?
C11N H113 . .9600 ?
C12 C13 . 1.518(14) ?
C12 C12A . 1.531(14) ?
C12 H12 . .9800 ?
C12A H121 . .9600 ?
C12A H122 . .9600 ?
C12A H123 . .9600 ?
C13 C14 . 1.385(14) ?
C14 C15 . 1.364(16) ?
C14 H14 . .9300 ?
C15 C16 . 1.393(16) ?
C15 H15 . .9300 ?
C16 H16 . .9300 ?
P F1 . 1.545(5) ?
P F2 . 1.537(7) ?
P F3 . 1.530(7) ?
P F4 . 1.535(7) ?
P F5 . 1.534(7) ?
P F6 . 1.543(5) ?
P F2' . 1.537(7) ?
P F3' . 1.546(7) ?
P F4' . 1.532(7) ?
P F5' . 1.530(7) ?

loop_
_geom_torsion_atom_site_label_1
_geom_torsion_atom_site_label_2
_geom_torsion_atom_site_label_3
_geom_torsion_atom_site_label_4
_geom_torsion
C13 N17 C1 C16 -3.4(13)
C13 N17 C1 C2 168.4(8)
N17 C1 C2 C2A -101.6(10)
C16 C1 C2 C2A 69.6(12)
N17 C1 C2 N3 28.3(11)
C16 C1 C2 N3 -160.6(9)
C4 N3 C2 C2A -22.8(12)
C3N N3 C2 C2A -137.0(9)
C4 N3 C2 C1 -147.6(8)
C3N N3 C2 C1 98.2(8)
C2 N3 C4 C5 179.6(8)
C3N N3 C4 C5 -67.8(11)
N3 C4 C5 C6 -76.6(12)
C4 C5 C6 N7 74.3(12)
C7N N7 C6 C5 73.0(11)
C8 N7 C6 C5 -171.5(9)
C7N N7 C8 C9 -74.1(12)
C6 N7 C8 C9 171.1(10)
N7 C8 C9 C10 -74.0(14)
C11N N11 C10 C9 68.6(11)
C12 N11 C10 C9 -177.5(8)
C8 C9 C10 N11 75.4(12)
C10 N11 C12 C13 148.7(8)
C11N N11 C12 C13 -96.2(8)
C10 N11 C12 C12A 23.1(11)
C11N N11 C12 C12A 138.3(9)
C1 N17 C13 C14 2.9(14)
C1 N17 C13 C12 -168.4(8)
C12A C12 C13 N17 99.2(10)
N11 C12 C13 N17 -29.8(11)
C12A C12 C13 C14 -71.8(12)
N11 C12 C13 C14 159.2(9)
N17 C13 C14 C15 .6(15)
C12 C13 C14 C15 171.3(9)
C13 C14 C15 C16 -3.4(16)
N17 C1 C16 C15 .4(14)
C2 C1 C16 C15 -170.6(10)
C14 C15 C16 C1 2.9(16)
